data_4342399
loop_
_publ_author_name
'Alvarez, M. Angeles'
'Garc\'ia, M Esther'
'Lozano, Raquel'
'Ramos, Alberto'
'Ruiz, Miguel A.'

_publ_section_title
;
 Tetranuclear Phosphide- and Phosphinidene-Bridged Derivatives of the
 Diphosphenyl Complex [Mo2Cp2(\m-PCy2)(\m-\k(2):\k(2)-P2Me)(CO)2].
;
_journal_issue 5
_journal_name_full 'Inorganic chemistry'
_journal_page_first 2455
_journal_paper_doi 10.1021/ic503076x
_journal_volume 54
_journal_year 2015
_chemical_compound_source 'synthesis as described'
_chemical_formula_moiety 'C30 H35 Co2 Mo2 O7 P3'
_chemical_formula_sum 'C30 H35 Co2 Mo2 O7 P3'
_chemical_formula_weight 910.23
_chemical_name_systematic
;
 ?
;
_space_group_IT_number 14
_symmetry_cell_setting monoclinic
_symmetry_Int_Tables_number 14
_symmetry_space_group_name_Hall '-P 2ybc'
_symmetry_space_group_name_H-M 'P 1 21/c 1'
_atom_sites_solution_hydrogens geom
_atom_sites_solution_primary direct
_atom_sites_solution_secondary difmap
_audit_conform_dict_location ftp://ftp.iucr.org/pub/cif_core.dic
_audit_conform_dict_name cif_core.dic
_audit_conform_dict_version 2.4
_audit_creation_method 'WinGX routine CIF_UPDATE'
_cell_angle_alpha 90
_cell_angle_beta 118.712(2)
_cell_angle_gamma 90
_cell_formula_units_Z 4
_cell_length_a 11.7503(3)
_cell_length_b 17.2964(4)
_cell_length_c 18.4643(5)
_cell_measurement_reflns_used 6573
_cell_measurement_temperature 123.00(10)
_cell_measurement_theta_max 69.2880
_cell_measurement_theta_min 3.7310
_cell_measurement_wavelength 1.54184
_cell_volume 3291.24(16)
_computing_cell_refinement
;
CrysAlis RED, Oxford Diffraction Ltd.,
Version 1.171.31.7 (release 18-10-2006 CrysAlis171 .NET)
(compiled Oct 18 2006,16:28:17)
;
_computing_data_collection
;
CrysAlis CCD, Oxford Diffraction Ltd.,
Version 1.171.31.7 (release 18-10-2006 CrysAlis171 .NET)
(compiled Oct 18 2006,16:28:17)
;
_computing_data_reduction
;
CrysAlis RED, Oxford Diffraction Ltd.,
Version 1.171.31.7 (release 18-10-2006 CrysAlis171 .NET)
(compiled Oct 18 2006,16:28:17)
;
_computing_molecular_graphics 'Ortep-3 for Windows (Farrugia, 1997)'
_computing_publication_material 'WinGX publication routines (Farrugia, 1999)'
_computing_structure_refinement 'SHELXL-97 (Sheldrick, 2008)'
_computing_structure_solution 'SHELXS-97 (Sheldrick, 2008)'
_diffrn_ambient_temperature 123.00(10)
_diffrn_measured_fraction_theta_full 0.968
_diffrn_measured_fraction_theta_max 0.968
_diffrn_measurement_device_type 'ONYX CCD'
_diffrn_measurement_method CCD
_diffrn_radiation_monochromator graphite
_diffrn_radiation_probe x-ray
_diffrn_radiation_source 'Nova (Cu) X-ray Source'
_diffrn_radiation_type CuK\a
_diffrn_radiation_wavelength 1.54184
_diffrn_reflns_av_R_equivalents 0.0388
_diffrn_reflns_av_unetI/netI 0.0469
_diffrn_reflns_limit_h_max 12
_diffrn_reflns_limit_h_min -14
_diffrn_reflns_limit_k_max 18
_diffrn_reflns_limit_k_min -20
_diffrn_reflns_limit_l_max 22
_diffrn_reflns_limit_l_min -21
_diffrn_reflns_number 12507
_diffrn_reflns_theta_full 69.35
_diffrn_reflns_theta_max 69.35
_diffrn_reflns_theta_min 3.74
_exptl_absorpt_coefficient_mu 15.616
_exptl_absorpt_correction_T_max 1.00000
_exptl_absorpt_correction_T_min 0.49535
_exptl_absorpt_correction_type multi-scan
_exptl_absorpt_process_details
;
CrysAlisPro, Agilent Technologies,
Version 1.171.36.24 (release 03-12-2012 CrysAlis171 .NET)
(compiled Dec  3 2012,18:21:49)
Empirical absorption correction using spherical harmonics,
 implemented in SCALE3 ABSPACK scaling algorithm.
;
_exptl_crystal_colour brown
_exptl_crystal_density_diffrn 1.837
_exptl_crystal_density_method 'not measured'
_exptl_crystal_description plate
_exptl_crystal_F_000 1816
_exptl_crystal_size_max 0.24
_exptl_crystal_size_mid 0.18
_exptl_crystal_size_min 0.05
_refine_diff_density_max 0.986
_refine_diff_density_min -0.972
_refine_diff_density_rms 0.113
_refine_ls_extinction_method none
_refine_ls_goodness_of_fit_ref 1.024
_refine_ls_hydrogen_treatment constr
_refine_ls_matrix_type full
_refine_ls_number_parameters 398
_refine_ls_number_reflns 5963
_refine_ls_number_restraints 0
_refine_ls_restrained_S_all 1.024
_refine_ls_R_factor_all 0.04
_refine_ls_R_factor_gt 0.0342
_refine_ls_shift/su_max 0.001
_refine_ls_shift/su_mean 0
_refine_ls_structure_factor_coef Fsqd
_refine_ls_weighting_details 'calc w=1/[\s^2^(Fo^2^)+(0.0532P)^2^+0.0830P] where P=(Fo^2^+2Fc^2^)/3'
_refine_ls_weighting_scheme calc
_refine_ls_wR_factor_gt 0.086
_refine_ls_wR_factor_ref 0.091
_reflns_number_gt 5317
_reflns_number_total 5963
_reflns_threshold_expression >2\s(I)
_cod_data_source_file ic503076x_si_001.cif
_cod_data_source_block compound10
_cod_depositor_comments 'Adding full bibliography for 4342394--4342399.cif.'
_cod_original_cell_volume 3291.24(14)
_cod_database_code 4342399

loop_
_symmetry_equiv_pos_as_xyz
'x, y, z'
'-x, y+1/2, -z+1/2'
'-x, -y, -z'
'x, -y-1/2, z-1/2'

loop_
_atom_site_label
_atom_site_type_symbol
_atom_site_fract_x
_atom_site_fract_y
_atom_site_fract_z
_atom_site_U_iso_or_equiv
_atom_site_adp_type
_atom_site_occupancy
_atom_site_symmetry_multiplicity
_atom_site_calc_flag
_atom_site_refinement_flags
Mo1 Mo 0.29250(3) -0.838119(16) 0.991229(17) 0.01672(9) Uani 1 1 d .
Mo2 Mo 0.16478(3) -0.679006(16) 0.928755(18) 0.01749(9) Uani 1 1 d .
Co1 Co 0.10589(6) -0.89175(3) 0.82940(4) 0.01960(15) Uani 1 1 d .
Co2 Co -0.00542(6) -0.76434(4) 0.77993(4) 0.01980(15) Uani 1 1 d .
P1 P 0.06239(9) -0.80805(5) 0.90658(6) 0.01812(19) Uani 1 1 d .
P2 P 0.22301(9) -0.77612(5) 0.84890(6) 0.01789(19) Uani 1 1 d .
P3 P 0.39301(9) -0.70961(5) 1.01486(5) 0.01667(19) Uani 1 1 d .
O1 O 0.4666(3) -0.90228(17) 0.92066(18) 0.0295(6) Uani 1 1 d .
O2 O 0.0878(3) -0.69500(18) 1.06755(19) 0.0330(7) Uani 1 1 d .
O3 O -0.1162(3) -0.89188(18) 0.66478(19) 0.0352(7) Uani 1 1 d .
O4 O 0.2399(3) -0.9688(2) 0.7494(3) 0.0518(10) Uani 1 1 d .
O5 O -0.0018(4) -1.0199(2) 0.8797(3) 0.0572(11) Uani 1 1 d .
O6 O -0.2568(3) -0.7066(2) 0.7530(2) 0.0412(8) Uani 1 1 d .
O7 O 0.0319(3) -0.67951(18) 0.6554(2) 0.0381(7) Uani 1 1 d .
C1 C 0.3966(4) -0.8749(2) 0.9411(2) 0.0237(8) Uani 1 1 d .
C2 C 0.1220(4) -0.6942(2) 1.0186(2) 0.0234(8) Uani 1 1 d .
C3 C -0.0432(4) -0.8641(2) 0.7271(2) 0.0232(8) Uani 1 1 d .
C4 C 0.1918(4) -0.9377(2) 0.7818(3) 0.0294(9) Uani 1 1 d .
C5 C 0.0369(5) -0.9702(2) 0.8574(3) 0.0315(9) Uani 1 1 d .
C6 C -0.1626(4) -0.7340(2) 0.7621(3) 0.0268(9) Uani 1 1 d .
C7 C 0.0170(4) -0.7140(2) 0.7028(2) 0.0233(8) Uani 1 1 d .
C8 C -0.0599(4) -0.8346(2) 0.9373(3) 0.0258(8) Uani 1 1 d .
H8A H -0.1325 -0.7999 0.9117 0.039 Uiso 1 1 calc R
H8B H -0.0225 -0.831 0.9962 0.039 Uiso 1 1 calc R
H8C H -0.0886 -0.8866 0.92 0.039 Uiso 1 1 calc R
C9 C 0.4355(4) -0.9208(2) 1.0950(2) 0.0251(8) Uani 1 1 d .
H9 H 0.5155 -0.9336 1.0996 0.03 Uiso 1 1 calc R
C10 C 0.4113(4) -0.8593(2) 1.1352(2) 0.0255(8) Uani 1 1 d .
H10 H 0.4722 -0.8236 1.17 0.031 Uiso 1 1 calc R
C11 C 0.2781(4) -0.8609(3) 1.1136(2) 0.0283(9) Uani 1 1 d .
H11 H 0.2364 -0.8269 1.1322 0.034 Uiso 1 1 calc R
C12 C 0.2202(4) -0.9238(2) 1.0587(3) 0.0280(9) Uani 1 1 d .
H12 H 0.1335 -0.9384 1.035 0.034 Uiso 1 1 calc R
C13 C 0.3168(4) -0.9603(2) 1.0463(3) 0.0291(9) Uani 1 1 d .
H13 H 0.3049 -1.0026 1.0124 0.035 Uiso 1 1 calc R
C14 C 0.0378(4) -0.5693(2) 0.9065(3) 0.0304(9) Uani 1 1 d .
H14 H -0.0338 -0.5712 0.9153 0.037 Uiso 1 1 calc R
C15 C 0.0380(4) -0.5843(2) 0.8312(3) 0.0298(9) Uani 1 1 d .
H15 H -0.0337 -0.5979 0.7815 0.036 Uiso 1 1 calc R
C16 C 0.1669(4) -0.5750(2) 0.8449(3) 0.0271(9) Uani 1 1 d .
H16 H 0.1946 -0.5819 0.8059 0.033 Uiso 1 1 calc R
C17 C 0.2457(4) -0.5533(2) 0.9281(3) 0.0267(9) Uani 1 1 d .
H17 H 0.3341 -0.5425 0.9532 0.032 Uiso 1 1 calc R
C18 C 0.1674(4) -0.5508(2) 0.9664(3) 0.0271(9) Uani 1 1 d .
H18 H 0.1955 -0.5391 1.0216 0.032 Uiso 1 1 calc R
C19 C 0.4858(4) -0.6696(2) 1.1218(2) 0.0200(8) Uani 1 1 d .
H19 H 0.5584 -0.7051 1.1522 0.024 Uiso 1 1 calc R
C20 C 0.5458(4) -0.5900(2) 1.1295(3) 0.0281(9) Uani 1 1 d .
H20A H 0.4776 -0.5516 1.1046 0.034 Uiso 1 1 calc R
H20B H 0.5956 -0.5894 1.1002 0.034 Uiso 1 1 calc R
C21 C 0.6344(4) -0.5696(3) 1.2203(3) 0.0325(9) Uani 1 1 d .
H21A H 0.7079 -0.6047 1.2432 0.039 Uiso 1 1 calc R
H21B H 0.6676 -0.5176 1.2238 0.039 Uiso 1 1 calc R
C22 C 0.5643(5) -0.5744(3) 1.2716(3) 0.0351(10) Uani 1 1 d .
H22A H 0.6264 -0.5677 1.3296 0.042 Uiso 1 1 calc R
H22B H 0.5009 -0.5331 1.2556 0.042 Uiso 1 1 calc R
C23 C 0.4965(5) -0.6517(3) 1.2593(3) 0.0335(10) Uani 1 1 d .
H23A H 0.5611 -0.6924 1.2824 0.04 Uiso 1 1 calc R
H23B H 0.4466 -0.6517 1.2886 0.04 Uiso 1 1 calc R
C24 C 0.4072(4) -0.6683(2) 1.1689(2) 0.0245(8) Uani 1 1 d .
H24A H 0.3405 -0.6288 1.1458 0.029 Uiso 1 1 calc R
H24B H 0.3649 -0.7179 1.163 0.029 Uiso 1 1 calc R
C25 C 0.5082(4) -0.7019(2) 0.9718(2) 0.0201(7) Uani 1 1 d .
H25 H 0.4747 -0.7389 0.926 0.024 Uiso 1 1 calc R
C26 C 0.5167(4) -0.6250(2) 0.9325(3) 0.0259(8) Uani 1 1 d .
H26A H 0.4304 -0.6091 0.8913 0.031 Uiso 1 1 calc R
H26B H 0.552 -0.5852 0.9746 0.031 Uiso 1 1 calc R
C27 C 0.6032(4) -0.6340(3) 0.8919(3) 0.0296(9) Uani 1 1 d .
H27A H 0.5619 -0.669 0.8453 0.036 Uiso 1 1 calc R
H27B H 0.6126 -0.5842 0.8712 0.036 Uiso 1 1 calc R
C28 C 0.7363(4) -0.6650(3) 0.9522(3) 0.0321(10) Uani 1 1 d .
H28A H 0.7814 -0.6274 0.9957 0.039 Uiso 1 1 calc R
H28B H 0.7864 -0.6727 0.9236 0.039 Uiso 1 1 calc R
C29 C 0.7269(4) -0.7412(3) 0.9903(3) 0.0287(9) Uani 1 1 d .
H29A H 0.8132 -0.758 1.0305 0.034 Uiso 1 1 calc R
H29B H 0.69 -0.7804 0.9475 0.034 Uiso 1 1 calc R
C30 C 0.6424(4) -0.7329(2) 1.0324(2) 0.0231(8) Uani 1 1 d .
H30A H 0.6337 -0.7828 1.0531 0.028 Uiso 1 1 calc R
H30B H 0.6841 -0.6979 1.0789 0.028 Uiso 1 1 calc R

loop_
_atom_site_aniso_label
_atom_site_aniso_U_11
_atom_site_aniso_U_22
_atom_site_aniso_U_33
_atom_site_aniso_U_23
_atom_site_aniso_U_13
_atom_site_aniso_U_12
Mo1 0.02288(17) 0.01328(15) 0.02022(16) 0.00225(10) 0.01534(13) 0.00120(11)
Mo2 0.02192(17) 0.01278(16) 0.02232(16) 0.00043(11) 0.01426(13) 0.00154(11)
Co1 0.0256(3) 0.0142(3) 0.0245(3) -0.0014(2) 0.0165(3) -0.0019(2)
Co2 0.0236(3) 0.0166(3) 0.0230(3) 0.0001(2) 0.0143(3) -0.0002(2)
P1 0.0225(5) 0.0156(4) 0.0227(5) 0.0002(3) 0.0160(4) 0.0001(4)
P2 0.0235(5) 0.0146(4) 0.0216(4) -0.0001(3) 0.0157(4) -0.0010(3)
P3 0.0223(5) 0.0139(4) 0.0191(4) -0.0007(3) 0.0142(4) 0.0000(3)
O1 0.0379(17) 0.0298(16) 0.0334(16) 0.0031(12) 0.0271(14) 0.0085(13)
O2 0.0407(17) 0.0360(17) 0.0377(16) -0.0037(13) 0.0312(15) -0.0002(13)
O3 0.0392(17) 0.0259(16) 0.0319(17) -0.0039(13) 0.0102(14) 0.0012(13)
O4 0.047(2) 0.052(2) 0.074(3) -0.033(2) 0.044(2) -0.0125(17)
O5 0.092(3) 0.0299(19) 0.080(3) -0.0057(18) 0.066(3) -0.0202(19)
O6 0.0276(16) 0.045(2) 0.050(2) -0.0055(16) 0.0186(15) 0.0068(15)
O7 0.057(2) 0.0335(17) 0.0341(17) 0.0064(14) 0.0298(16) 0.0002(15)
C1 0.029(2) 0.0156(18) 0.027(2) 0.0022(15) 0.0142(17) -0.0025(15)
C2 0.024(2) 0.0185(19) 0.030(2) -0.0014(16) 0.0152(17) 0.0006(15)
C3 0.026(2) 0.0202(19) 0.025(2) 0.0019(16) 0.0139(17) -0.0012(16)
C4 0.032(2) 0.027(2) 0.034(2) -0.0084(18) 0.0190(19) -0.0046(18)
C5 0.044(3) 0.020(2) 0.041(2) -0.0055(18) 0.028(2) -0.0043(18)
C6 0.027(2) 0.023(2) 0.030(2) -0.0010(17) 0.0131(17) -0.0024(17)
C7 0.030(2) 0.0184(19) 0.0196(18) -0.0019(15) 0.0104(16) 0.0016(15)
C8 0.029(2) 0.028(2) 0.030(2) 0.0007(16) 0.0213(18) 0.0003(16)
C9 0.028(2) 0.026(2) 0.0246(19) 0.0118(16) 0.0154(17) 0.0096(16)
C10 0.031(2) 0.027(2) 0.0181(18) 0.0087(16) 0.0118(17) 0.0036(17)
C11 0.040(2) 0.031(2) 0.024(2) 0.0085(17) 0.0242(19) 0.0028(18)
C12 0.034(2) 0.025(2) 0.030(2) 0.0117(17) 0.0193(18) 0.0002(17)
C13 0.044(2) 0.021(2) 0.026(2) 0.0075(16) 0.0200(19) 0.0023(17)
C14 0.035(2) 0.0166(19) 0.045(3) 0.0052(17) 0.023(2) 0.0141(17)
C15 0.032(2) 0.019(2) 0.031(2) 0.0051(17) 0.0098(18) 0.0046(16)
C16 0.041(2) 0.0140(18) 0.032(2) 0.0040(16) 0.0226(19) 0.0004(16)
C17 0.032(2) 0.0050(17) 0.042(2) 0.0026(15) 0.0170(19) 0.0018(15)
C18 0.039(2) 0.0136(19) 0.035(2) -0.0043(16) 0.0228(19) 0.0027(16)
C19 0.0241(19) 0.0221(19) 0.0189(18) -0.0033(14) 0.0142(16) 0.0007(15)
C20 0.038(2) 0.023(2) 0.030(2) -0.0067(17) 0.0210(19) -0.0064(17)
C21 0.038(2) 0.033(2) 0.030(2) -0.0124(18) 0.0184(19) -0.0110(19)
C22 0.047(3) 0.038(3) 0.027(2) -0.0126(19) 0.023(2) -0.005(2)
C23 0.046(3) 0.037(2) 0.028(2) -0.0023(18) 0.027(2) 0.003(2)
C24 0.030(2) 0.027(2) 0.026(2) -0.0038(16) 0.0209(18) 0.0005(16)
C25 0.0247(19) 0.0183(18) 0.0216(18) -0.0015(15) 0.0145(16) -0.0020(15)
C26 0.033(2) 0.023(2) 0.029(2) 0.0025(16) 0.0209(18) -0.0015(17)
C27 0.039(2) 0.028(2) 0.035(2) 0.0031(18) 0.028(2) -0.0004(18)
C28 0.033(2) 0.040(3) 0.035(2) -0.0082(19) 0.026(2) -0.0080(19)
C29 0.027(2) 0.037(2) 0.029(2) -0.0007(18) 0.0196(18) 0.0028(18)
C30 0.0213(19) 0.030(2) 0.0241(19) 0.0026(16) 0.0157(16) 0.0026(16)

loop_
_atom_type_symbol
_atom_type_description
_atom_type_scat_dispersion_real
_atom_type_scat_dispersion_imag
_atom_type_scat_source
C C 0.0181 0.0091 'International Tables Vol C Tables 4.2.6.8 and 6.1.1.4'
H H 0 0 'International Tables Vol C Tables 4.2.6.8 and 6.1.1.4'
Co Co -2.3653 3.6143 'International Tables Vol C Tables 4.2.6.8 and 6.1.1.4'
Mo Mo -0.0483 2.7339 'International Tables Vol C Tables 4.2.6.8 and 6.1.1.4'
O O 0.0492 0.0322 'International Tables Vol C Tables 4.2.6.8 and 6.1.1.4'
P P 0.2955 0.4335 'International Tables Vol C Tables 4.2.6.8 and 6.1.1.4'

loop_
_geom_angle_atom_site_label_1
_geom_angle_atom_site_label_2
_geom_angle_atom_site_label_3
_geom_angle
C1 Mo1 C13 86.43(15)
C1 Mo1 C9 79.79(15)
C13 Mo1 C9 35.63(15)
C1 Mo1 C12 120.92(15)
C13 Mo1 C12 35.35(15)
C9 Mo1 C12 58.50(14)
C1 Mo1 C10 108.38(15)
C13 Mo1 C10 58.66(15)
C9 Mo1 C10 34.73(14)
C12 Mo1 C10 58.20(15)
C1 Mo1 C11 137.72(15)
C13 Mo1 C11 58.58(15)
C9 Mo1 C11 57.99(14)
C12 Mo1 C11 34.96(15)
C10 Mo1 C11 34.79(14)
C1 Mo1 P1 121.12(12)
C13 Mo1 P1 110.03(12)
C9 Mo1 P1 142.65(10)
C12 Mo1 P1 84.38(11)
C10 Mo1 P1 128.84(10)
C11 Mo1 P1 94.66(11)
C1 Mo1 P3 91.23(11)
C13 Mo1 P3 143.61(12)
C9 Mo1 P3 108.29(11)
C12 Mo1 P3 138.11(11)
C10 Mo1 P3 88.08(11)
C11 Mo1 P3 103.22(11)
P1 Mo1 P3 102.18(3)
C1 Mo1 P2 67.54(11)
C13 Mo1 P2 137.95(11)
C9 Mo1 P2 147.30(10)
C12 Mo1 P2 141.83(11)
C10 Mo1 P2 159.51(11)
C11 Mo1 P2 154.71(11)
P1 Mo1 P2 63.15(3)
P3 Mo1 P2 72.22(3)
C1 Mo1 Co1 75.09(12)
C13 Mo1 Co1 91.94(11)
C9 Mo1 Co1 122.90(11)
C12 Mo1 Co1 93.33(11)
C10 Mo1 Co1 149.40(10)
C11 Mo1 Co1 124.48(11)
P1 Mo1 Co1 49.29(2)
P3 Mo1 Co1 122.49(3)
P2 Mo1 Co1 50.72(2)
C1 Mo1 Mo2 114.52(11)
C13 Mo1 Mo2 156.90(11)
C9 Mo1 Mo2 152.11(11)
C12 Mo1 Mo2 121.88(11)
C10 Mo1 Mo2 118.55(10)
C11 Mo1 Mo2 105.04(11)
P1 Mo1 Mo2 51.67(2)
P3 Mo1 Mo2 50.52(2)
P2 Mo1 Mo2 52.32(2)
Co1 Mo1 Mo2 84.731(15)
C2 Mo2 C18 81.18(15)
C2 Mo2 C14 81.68(16)
C18 Mo2 C14 35.70(15)
C2 Mo2 C15 114.36(16)
C18 Mo2 C15 58.52(15)
C14 Mo2 C15 35.17(15)
C2 Mo2 C17 113.02(16)
C18 Mo2 C17 34.81(14)
C14 Mo2 C17 58.47(15)
C15 Mo2 C17 57.88(15)
C2 Mo2 C16 137.32(15)
C18 Mo2 C16 57.98(14)
C14 Mo2 C16 58.35(15)
C15 Mo2 C16 34.86(15)
C17 Mo2 C16 34.51(15)
C2 Mo2 P3 93.90(12)
C18 Mo2 P3 99.25(11)
C14 Mo2 P3 134.95(12)
C15 Mo2 P3 138.10(11)
C17 Mo2 P3 83.34(10)
C16 Mo2 P3 103.70(11)
C2 Mo2 P1 73.66(12)
C18 Mo2 P1 147.90(10)
C14 Mo2 P1 119.13(12)
C15 Mo2 P1 114.91(11)
C17 Mo2 P1 171.39(11)
C16 Mo2 P1 136.89(11)
P3 Mo2 P1 102.00(3)
C2 Mo2 P2 130.63(12)
C18 Mo2 P2 147.02(10)
C14 Mo2 P2 140.11(11)
C15 Mo2 P2 105.29(11)
C17 Mo2 P2 112.50(11)
C16 Mo2 P2 91.85(10)
P3 Mo2 P2 73.43(3)
P1 Mo2 P2 63.38(3)
C2 Mo2 Co2 113.01(12)
C18 Mo2 Co2 132.27(11)
C14 Mo2 Co2 98.95(12)
C15 Mo2 Co2 74.66(11)
C17 Mo2 Co2 123.73(11)
C16 Mo2 Co2 89.22(10)
P3 Mo2 Co2 123.35(3)
P1 Mo2 Co2 47.67(2)
P2 Mo2 Co2 50.90(2)
C2 Mo2 Mo1 80.86(11)
C18 Mo2 Mo1 143.88(11)
C14 Mo2 Mo1 161.94(11)
C15 Mo2 Mo1 157.09(11)
C17 Mo2 Mo1 134.04(10)
C16 Mo2 Mo1 139.71(10)
P3 Mo2 Mo1 51.28(2)
P1 Mo2 Mo1 50.73(2)
P2 Mo2 Mo1 53.64(2)
Co2 Mo2 Mo1 83.717(15)
C5 Co1 C4 104.13(19)
C5 Co1 C3 98.5(2)
C4 Co1 C3 95.14(18)
C5 Co1 P1 91.87(14)
C4 Co1 P1 159.62(14)
C3 Co1 P1 94.88(12)
C5 Co1 P2 156.49(15)
C4 Co1 P2 91.51(14)
C3 Co1 P2 97.41(12)
P1 Co1 P2 69.61(4)
C5 Co1 Co2 123.15(15)
C4 Co1 Co2 121.71(15)
C3 Co1 Co2 49.55(12)
P1 Co1 Co2 55.09(3)
P2 Co1 Co2 58.14(3)
C5 Co1 Mo1 99.77(15)
C4 Co1 Mo1 108.74(14)
C3 Co1 Mo1 145.11(12)
P1 Co1 Mo1 55.16(3)
P2 Co1 Mo1 58.02(3)
Co2 Co1 Mo1 95.68(2)
C6 Co2 C7 104.11(18)
C6 Co2 C3 101.69(18)
C7 Co2 C3 96.85(17)
C6 Co2 P1 96.33(14)
C7 Co2 P1 152.92(13)
C3 Co2 P1 96.18(12)
C6 Co2 P2 158.12(14)
C7 Co2 P2 84.70(13)
C3 Co2 P2 96.98(12)
P1 Co2 P2 70.21(4)
C6 Co2 Co1 129.57(13)
C7 Co2 Co1 117.87(13)
C3 Co2 Co1 49.34(12)
P1 Co2 Co1 56.81(3)
P2 Co2 Co1 57.84(3)
C6 Co2 Mo2 101.85(13)
C7 Co2 Mo2 101.95(13)
C3 Co2 Mo2 145.10(12)
P1 Co2 Mo2 55.86(3)
P2 Co2 Mo2 56.41(3)
Co1 Co2 Mo2 95.77(2)
C8 P1 Co2 118.28(14)
C8 P1 Co1 118.86(14)
Co2 P1 Co1 68.10(3)
C8 P1 Mo1 122.59(14)
Co2 P1 Mo1 118.40(4)
Co1 P1 Mo1 75.54(3)
C8 P1 Mo2 124.32(14)
Co2 P1 Mo2 76.47(3)
Co1 P1 Mo2 116.34(4)
Mo1 P1 Mo2 77.61(3)
C8 P1 P2 174.56(14)
Co2 P1 P2 57.62(3)
Co1 P1 P2 56.98(3)
Mo1 P1 P2 61.00(3)
Mo2 P1 P2 59.45(3)
Co1 P2 Co2 64.01(3)
Co1 P2 Mo2 110.50(4)
Co2 P2 Mo2 72.68(3)
Co1 P2 Mo1 71.25(3)
Co2 P2 Mo1 107.84(4)
Mo2 P2 Mo1 74.04(3)
Co1 P2 P1 53.42(3)
Co2 P2 P1 52.17(3)
Mo2 P2 P1 57.16(3)
Mo1 P2 P1 55.85(3)
C19 P3 C25 104.34(17)
C19 P3 Mo2 120.70(12)
C25 P3 Mo2 120.10(12)
C19 P3 Mo1 120.62(12)
C25 P3 Mo1 111.90(12)
Mo2 P3 Mo1 78.20(3)
O1 C1 Mo1 171.1(3)
O2 C2 Mo2 171.6(3)
O3 C3 Co1 139.8(3)
O3 C3 Co2 139.0(3)
Co1 C3 Co2 81.11(16)
O4 C4 Co1 176.4(4)
O5 C5 Co1 176.2(5)
O6 C6 Co2 172.3(4)
O7 C7 Co2 177.5(4)
P1 C8 H8A 109.5
P1 C8 H8B 109.5
H8A C8 H8B 109.5
P1 C8 H8C 109.5
H8A C8 H8C 109.5
H8B C8 H8C 109.5
C10 C9 C13 108.3(4)
C10 C9 Mo1 73.8(2)
C13 C9 Mo1 71.0(2)
C10 C9 H9 125.9
C13 C9 H9 125.9
Mo1 C9 H9 121.1
C9 C10 C11 108.3(4)
C9 C10 Mo1 71.5(2)
C11 C10 Mo1 73.2(2)
C9 C10 H10 125.9
C11 C10 H10 125.9
Mo1 C10 H10 121.1
C10 C11 C12 107.6(4)
C10 C11 Mo1 72.0(2)
C12 C11 Mo1 71.1(2)
C10 C11 H11 126.2
C12 C11 H11 126.2
Mo1 C11 H11 122.4
C13 C12 C11 108.1(4)
C13 C12 Mo1 70.8(2)
C11 C12 Mo1 73.9(2)
C13 C12 H12 125.9
C11 C12 H12 125.9
Mo1 C12 H12 121.1
C12 C13 C9 107.7(4)
C12 C13 Mo1 73.9(2)
C9 C13 Mo1 73.4(2)
C12 C13 H13 126.1
C9 C13 H13 126.1
Mo1 C13 H13 118.5
C15 C14 C18 107.3(4)
C15 C14 Mo2 73.7(2)
C18 C14 Mo2 71.9(2)
C15 C14 H14 126.3
C18 C14 H14 126.3
Mo2 C14 H14 119.9
C14 C15 C16 108.0(4)
C14 C15 Mo2 71.1(2)
C16 C15 Mo2 73.4(2)
C14 C15 H15 126
C16 C15 H15 126
Mo2 C15 H15 121.2
C17 C16 C15 108.1(4)
C17 C16 Mo2 72.5(2)
C15 C16 Mo2 71.7(2)
C17 C16 H16 126
C15 C16 H16 126
Mo2 C16 H16 121.5
C18 C17 C16 108.0(4)
C18 C17 Mo2 70.4(2)
C16 C17 Mo2 73.0(2)
C18 C17 H17 126
C16 C17 H17 126
Mo2 C17 H17 122.3
C17 C18 C14 108.5(4)
C17 C18 Mo2 74.8(2)
C14 C18 Mo2 72.4(2)
C17 C18 H18 125.7
C14 C18 H18 125.7
Mo2 C18 H18 118.9
C20 C19 C24 108.1(3)
C20 C19 P3 116.3(3)
C24 C19 P3 113.3(3)
C20 C19 H19 106.1
C24 C19 H19 106.1
P3 C19 H19 106.1
C19 C20 C21 110.6(3)
C19 C20 H20A 109.5
C21 C20 H20A 109.5
C19 C20 H20B 109.5
C21 C20 H20B 109.5
H20A C20 H20B 108.1
C22 C21 C20 112.4(4)
C22 C21 H21A 109.1
C20 C21 H21A 109.1
C22 C21 H21B 109.1
C20 C21 H21B 109.1
H21A C21 H21B 107.9
C23 C22 C21 110.8(3)
C23 C22 H22A 109.5
C21 C22 H22A 109.5
C23 C22 H22B 109.5
C21 C22 H22B 109.5
H22A C22 H22B 108.1
C24 C23 C22 111.7(4)
C24 C23 H23A 109.3
C22 C23 H23A 109.3
C24 C23 H23B 109.3
C22 C23 H23B 109.3
H23A C23 H23B 107.9
C23 C24 C19 109.7(3)
C23 C24 H24A 109.7
C19 C24 H24A 109.7
C23 C24 H24B 109.7
C19 C24 H24B 109.7
H24A C24 H24B 108.2
C30 C25 C26 111.7(3)
C30 C25 P3 111.5(2)
C26 C25 P3 119.0(3)
C30 C25 H25 104.3
C26 C25 H25 104.3
P3 C25 H25 104.3
C27 C26 C25 110.6(3)
C27 C26 H26A 109.5
C25 C26 H26A 109.5
C27 C26 H26B 109.5
C25 C26 H26B 109.5
H26A C26 H26B 108.1
C28 C27 C26 111.7(3)
C28 C27 H27A 109.3
C26 C27 H27A 109.3
C28 C27 H27B 109.3
C26 C27 H27B 109.3
H27A C27 H27B 107.9
C27 C28 C29 111.5(3)
C27 C28 H28A 109.3
C29 C28 H28A 109.3
C27 C28 H28B 109.3
C29 C28 H28B 109.3
H28A C28 H28B 108
C28 C29 C30 111.1(3)
C28 C29 H29A 109.4
C30 C29 H29A 109.4
C28 C29 H29B 109.4
C30 C29 H29B 109.4
H29A C29 H29B 108
C25 C30 C29 110.7(3)
C25 C30 H30A 109.5
C29 C30 H30A 109.5
C25 C30 H30B 109.5
C29 C30 H30B 109.5
H30A C30 H30B 108.1

loop_
_geom_bond_atom_site_label_1
_geom_bond_atom_site_label_2
_geom_bond_distance
Mo1 C1 1.961(4)
Mo1 C13 2.303(4)
Mo1 C9 2.335(4)
Mo1 C12 2.343(4)
Mo1 C10 2.363(4)
Mo1 C11 2.379(4)
Mo1 P1 2.4421(10)
Mo1 P3 2.4557(9)
Mo1 P2 2.5809(9)
Mo1 Co1 2.8812(7)
Mo1 Mo2 3.0812(4)
Mo2 C2 1.969(4)
Mo2 C18 2.319(4)
Mo2 C14 2.325(4)
Mo2 C15 2.359(4)
Mo2 C17 2.376(4)
Mo2 C16 2.382(4)
Mo2 P3 2.4297(10)
Mo2 P1 2.4745(9)
Mo2 P2 2.5363(9)
Mo2 Co2 2.9067(7)
Co1 C5 1.780(4)
Co1 C4 1.810(4)
Co1 C3 1.920(4)
Co1 P1 2.2556(11)
Co1 P2 2.3553(11)
Co1 Co2 2.5008(8)
Co2 C6 1.791(4)
Co2 C7 1.794(4)
Co2 C3 1.926(4)
Co2 P1 2.2101(11)
Co2 P2 2.3630(11)
P1 C8 1.838(4)
P1 P2 2.6329(12)
P3 C19 1.871(4)
P3 C25 1.875(4)
O1 C1 1.158(5)
O2 C2 1.151(5)
O3 C3 1.158(5)
O4 C4 1.137(5)
O5 C5 1.138(5)
O6 C6 1.140(5)
O7 C7 1.138(5)
C8 H8A 0.96
C8 H8B 0.96
C8 H8C 0.96
C9 C10 1.402(6)
C9 C13 1.419(6)
C9 H9 0.93
C10 C11 1.418(6)
C10 H10 0.93
C11 C12 1.419(6)
C11 H11 0.93
C12 C13 1.411(6)
C12 H12 0.93
C13 H13 0.93
C14 C15 1.416(6)
C14 C18 1.423(6)
C14 H14 0.93
C15 C16 1.421(6)
C15 H15 0.93
C16 C17 1.411(6)
C16 H16 0.93
C17 C18 1.405(6)
C17 H17 0.93
C18 H18 0.93
C19 C20 1.522(5)
C19 C24 1.544(5)
C19 H19 0.98
C20 C21 1.530(6)
C20 H20A 0.97
C20 H20B 0.97
C21 C22 1.529(6)
C21 H21A 0.97
C21 H21B 0.97
C22 C23 1.517(7)
C22 H22A 0.97
C22 H22B 0.97
C23 C24 1.512(6)
C23 H23A 0.97
C23 H23B 0.97
C24 H24A 0.97
C24 H24B 0.97
C25 C30 1.527(5)
C25 C26 1.540(5)
C25 H25 0.98
C26 C27 1.533(5)
C26 H26A 0.97
C26 H26B 0.97
C27 C28 1.517(7)
C27 H27A 0.97
C27 H27B 0.97
C28 C29 1.523(6)
C28 H28A 0.97
C28 H28B 0.97
C29 C30 1.534(5)
C29 H29A 0.97
C29 H29B 0.97
C30 H30A 0.97
C30 H30B 0.97
